data_9001938
loop_
_publ_author_name
'Evans, B. W.'
'Yang, H.'

_publ_section_title
;
 Fe-Mg order-disorder in tremolite-actinolite-ferro-actinolite at ambient
 and high temperature
 Sample: NMNH 168215, from Goose Creek Quarry, Leesburg, Virginia,
 in an alteration of hornblende
;
_journal_name_full 'American Mineralogist'
_journal_page_first 458
_journal_page_last 475
_journal_volume 83
_journal_year 1998
_chemical_formula_sum 'Al0.02 Ca1.97 Fe3.98 H1.88 K0.044 Mg0.88 Mn0.196 Na0.028 O24 Si7.98 Ti0.002'
_chemical_name_mineral Ferro-actinolite
_space_group_IT_number 12
_symmetry_space_group_name_Hall '-C 2y'
_symmetry_space_group_name_H-M 'C 1 2/m 1'
_cell_angle_alpha 90
_cell_angle_beta 104.81
_cell_angle_gamma 90
_cell_formula_units_Z 2
_cell_length_a 9.977
_cell_length_b 18.287
_cell_length_c 5.308
_cell_volume 936.269
_database_code_amcsd 0001999
_exptl_crystal_density_diffrn 3.357
_cod_original_formula_sum 'Fe3.98 Mn.196 Mg.88 Ti.002 Ca1.97 Na.028 Si7.98 Al.02 K.044 H1.88 O24'
_cod_database_code 9001938

loop_
_space_group_symop_operation_xyz
x,y,z
1/2+x,1/2+y,z
x,-y,z
1/2+x,1/2-y,z
-x,y,-z
1/2-x,1/2+y,-z
-x,-y,-z
1/2-x,1/2-y,-z

loop_
_atom_site_aniso_label
_atom_site_aniso_U_11
_atom_site_aniso_U_22
_atom_site_aniso_U_33
_atom_site_aniso_U_12
_atom_site_aniso_U_13
_atom_site_aniso_U_23
Fe1 0.00990 0.00678 0.00334 0.00000 0.00301 0.00000
Mn1 0.00990 0.00678 0.00334 0.00000 0.00301 0.00000
Mg1 0.00990 0.00678 0.00334 0.00000 0.00301 0.00000
Fe2 0.00848 0.00678 0.00427 0.00000 0.00276 0.00000
Mn2 0.00848 0.00678 0.00427 0.00000 0.00276 0.00000
Mg2 0.00848 0.00678 0.00427 0.00000 0.00276 0.00000
Ti2 0.00848 0.00678 0.00427 0.00000 0.00276 0.00000
Fe3 0.00896 0.00508 0.00360 0.00000 0.00150 0.00000
Mg3 0.00896 0.00508 0.00360 0.00000 0.00150 0.00000
Fe4 0.01320 0.00847 0.01041 0.00000 0.00802 0.00000
Mn4 0.01320 0.00847 0.01041 0.00000 0.00802 0.00000
Ca4 0.01320 0.00847 0.01041 0.00000 0.00802 0.00000
Na4 0.01320 0.00847 0.01041 0.00000 0.00802 0.00000
Si1 0.00707 0.00508 0.00213 -0.00089 0.00226 0.00000
Al1 0.00707 0.00508 0.00213 -0.00089 0.00226 0.00000
Si2 0.00660 0.00678 0.00173 -0.00089 0.00150 0.00000
O1 0.00613 0.00847 0.00454 -0.00089 0.00276 0.00000
O2 0.00707 0.01016 0.00427 0.00089 0.00100 0.00095
O3 0.00754 0.01186 0.00947 0.00000 0.00125 0.00000
O4 0.01367 0.00847 0.00640 -0.00357 0.00677 -0.00190
O5 0.00848 0.01186 0.00480 -0.00089 0.00226 0.00285
O6 0.01037 0.01186 0.00160 0.00000 0.00226 -0.00380
O7 0.01037 0.00508 0.00934 0.00000 0.00226 0.00000

loop_
_atom_site_label
_atom_site_fract_x
_atom_site_fract_y
_atom_site_fract_z
_atom_site_occupancy
_atom_site_type_symbol
_atom_site_attached_hydrogens
Fe1 0.00000 0.08910 0.50000 0.84100 Fe 0
Mn1 0.00000 0.08910 0.50000 0.02600 Mn 0
Mg1 0.00000 0.08910 0.50000 0.15000 Mg 0
Fe2 0.00000 0.17910 0.00000 0.75400 Fe 0
Mn2 0.00000 0.17910 0.00000 0.06900 Mn 0
Mg2 0.00000 0.17910 0.00000 0.17600 Mg 0
Ti2 0.00000 0.17910 0.00000 0.00100 Ti 0
Fe3 0.00000 0.00000 0.00000 0.77200 Fe 0
Mg3 0.00000 0.00000 0.00000 0.22800 Mg 0
Fe4 0.00000 0.27790 0.50000 0.00900 Fe 0
Mn4 0.00000 0.27790 0.50000 0.00300 Mn 0
Ca4 0.00000 0.27790 0.50000 0.98500 Ca 0
Na4 0.00000 0.27790 0.50000 0.00300 Na 0
Si1 0.27870 0.08360 0.29260 0.99500 Si 0
Al1 0.27870 0.08360 0.29260 0.00500 Al 0
Si2 0.28860 0.16990 0.80040 1.00000 Si 0
NaA(m) 0.04400 0.50000 0.10200 0.01100 Na 0
KA(m) 0.04400 0.50000 0.10200 0.02200 K 0
H 0.18600 0.00000 0.75600 0.94000 H 0
O1 0.11300 0.08730 0.21320 1.00000 O 0
O2 0.12180 0.17360 0.72050 1.00000 O 0
O3 0.11050 0.00000 0.71340 1.00000 O 0
O4 0.36690 0.24470 0.79210 1.00000 O 0
O5 0.34390 0.13200 0.09400 1.00000 O 0
O6 0.34240 0.11870 0.58330 1.00000 O 0
O7 0.33280 0.00000 0.29380 1.00000 O 0

loop_
_cod_changelog_entry_id
_cod_changelog_entry_author
_cod_changelog_entry_date
_cod_changelog_entry_text
1
;cod-tools version 3.8.0
Id: cif_guess_AMCSD_atom_types 9581 2023-05-17 12:35:41Z saulius
;
2023-05-23T09:16:25+03:00
;Derived atom types and hydrogen counts
from atom names that follow the AMCSD naming convention
(Wat == water, O-H == hydroxyl).
;

loop_
_cod_related_entry_id
_cod_related_entry_database
_cod_related_entry_code
1 AMCSD 0001999
